data_4081022
loop_
_publ_author_name
'Garc\'ia-Moreno, Elena'
'Gasc Sonia'
'Rodriguez-Yoldi, M Jesus'
'Cerrada, Elena'
'Laguna, Mariano'

_publ_section_title
;
 S-Propargylthiopyridine Phosphane Derivatives As Anticancer Agents:
 Characterization and Antitumor Activity
;
_journal_issue 13
_journal_name_full Organometallics
_journal_page_first 3710
_journal_paper_doi 10.1021/om400340a
_journal_volume 32
_journal_year 2013
_chemical_formula_sum 'C14 H18 Au N4 P S'
_chemical_formula_weight 502.32
_chemical_name_systematic
; 
 ? 
;
_space_group_IT_number 145
_symmetry_cell_setting hexagonal
_symmetry_space_group_name_Hall 'P 32'
_symmetry_space_group_name_H-M 'P 32'
_atom_sites_solution_hydrogens geom
_atom_sites_solution_primary direct
_atom_sites_solution_secondary difmap
_audit_creation_method SHELXL-97
_cell_angle_alpha 90.000(5)
_cell_angle_beta 90.000(5)
_cell_angle_gamma 120.000(5)
_cell_formula_units_Z 3
_cell_length_a 12.357(5)
_cell_length_b 12.357(5)
_cell_length_c 9.110(5)
_cell_measurement_reflns_used 5391
_cell_measurement_temperature 100(2)
_cell_measurement_theta_max 28.4335
_cell_measurement_theta_min 2.927
_cell_volume 1204.7(10)
_computing_cell_refinement 'SAINT+ v. 6.02 (Bruker AXS, 1999)'
_computing_data_collection 'SMART v.5.611 (Bruker AXS, 2000)'
_computing_data_reduction 'SAINT+ v. 6.02 (Bruker AXS, 1999)'
_computing_molecular_graphics 'XP,SHELXTL v. 6.10 (Bruker, 2000)'
_computing_publication_material 'WinGX v1.10.01'
_computing_structure_refinement 'SHELXL-97 (Sheldrick, 1997)'
_computing_structure_solution 'SHELXS-97 (Sheldrick, 1990)'
_diffrn_ambient_temperature 100(2)
_diffrn_measured_fraction_theta_full 0.999
_diffrn_measured_fraction_theta_max 0.999
_diffrn_measurement_device_type 'CCD area detector'
_diffrn_measurement_method 'phi and omega scans'
_diffrn_radiation_monochromator graphite
_diffrn_radiation_source 'fine-focus sealed tube'
_diffrn_radiation_type MoK\a
_diffrn_radiation_wavelength 0.71069
_diffrn_reflns_av_R_equivalents 0.1282
_diffrn_reflns_av_sigmaI/netI 0.0925
_diffrn_reflns_limit_h_max 13
_diffrn_reflns_limit_h_min -14
_diffrn_reflns_limit_k_max 14
_diffrn_reflns_limit_k_min -14
_diffrn_reflns_limit_l_max 10
_diffrn_reflns_limit_l_min -10
_diffrn_reflns_number 6533
_diffrn_reflns_theta_full 24.97
_diffrn_reflns_theta_max 24.97
_diffrn_reflns_theta_min 1.90
_exptl_absorpt_coefficient_mu 9.386
_exptl_absorpt_correction_T_max 0.700824
_exptl_absorpt_correction_T_min 0.269840
_exptl_absorpt_correction_type multi-scan
_exptl_absorpt_process_details 'SADABS (SHELDRICK, 2001)'
_exptl_crystal_colour colorless
_exptl_crystal_density_diffrn 2.077
_exptl_crystal_density_method 'not measured'
_exptl_crystal_description needle
_exptl_crystal_F_000 720
_exptl_crystal_size_max 0.98
_exptl_crystal_size_mid 0.05
_exptl_crystal_size_min 0.04
_refine_diff_density_max 2.359
_refine_diff_density_min -2.532
_refine_diff_density_rms 0.412
_refine_ls_abs_structure_details 'Flack H D (1983), Acta Cryst. A39, 876-881'
_refine_ls_abs_structure_Flack 0.00(2)
_refine_ls_extinction_coef 0.0041(12)
_refine_ls_extinction_expression Fc^*^=kFc[1+0.001xFc^2^\l^3^/sin(2\q)]^-1/4^
_refine_ls_extinction_method SHELXL
_refine_ls_goodness_of_fit_ref 1.086
_refine_ls_hydrogen_treatment constr
_refine_ls_matrix_type full
_refine_ls_number_parameters 191
_refine_ls_number_reflns 2764
_refine_ls_number_restraints 19
_refine_ls_restrained_S_all 1.083
_refine_ls_R_factor_all 0.0725
_refine_ls_R_factor_gt 0.0720
_refine_ls_shift/su_max 0.001
_refine_ls_shift/su_mean 0.000
_refine_ls_structure_factor_coef Fsqd
_refine_ls_weighting_details 'calc w=1/[\s^2^(Fo^2^)+(0.1438P)^2^+0.0000P] where P=(Fo^2^+2Fc^2^)/3'
_refine_ls_weighting_scheme calc
_refine_ls_wR_factor_gt 0.1867
_refine_ls_wR_factor_ref 0.1873
_reflns_number_gt 2695
_reflns_number_total 2764
_reflns_threshold_expression >2sigma(I)
_cod_data_source_file om400340a_si_001.cif
_cod_data_source_block compound1
_cod_original_sg_symbol_H-M P3(2)
_cod_database_code 4081022

loop_
_symmetry_equiv_pos_as_xyz
'x, y, z'
'-y, x-y, z+2/3'
'-x+y, -x, z+1/3'

loop_
_atom_site_label
_atom_site_type_symbol
_atom_site_fract_x
_atom_site_fract_y
_atom_site_fract_z
_atom_site_U_iso_or_equiv
_atom_site_adp_type
_atom_site_occupancy
_atom_site_symmetry_multiplicity
_atom_site_calc_flag
_atom_site_refinement_flags
Au1 Au 0.68277(5) 0.28671(5) 0.6641 0.0158(3) Uani 1 1 d .
S2 S 0.2019(5) 0.0230(4) 0.4428(6) 0.0279(11) Uani 1 1 d .
P1 P 0.8835(4) 0.4349(4) 0.7131(4) 0.0151(9) Uani 1 1 d .
C13 C 1.1497(18) 0.528(2) 0.839(3) 0.031(4) Uani 1 1 d .
H13A H 1.2356 0.5893 0.8631 0.037 Uiso 1 1 calc R
H13B H 1.1338 0.4474 0.8737 0.037 Uiso 1 1 calc R
N2 N 1.1330(14) 0.5239(15) 0.6797(18) 0.020(3) Uani 1 1 d .
C2 C 0.4093(18) 0.0647(19) 0.580(2) 0.021(4) Uani 1 1 d .
N4 N 0.0965(16) -0.2072(14) 0.3296(18) 0.022(3) Uani 1 1 d .
C8 C 0.0085(18) -0.2986(17) 0.252(2) 0.022(4) Uani 1 1 d .
H8 H 0.0132 -0.3711 0.2423 0.026 Uiso 1 1 calc R
N1 N 1.0706(15) 0.6823(15) 0.698(2) 0.023(4) Uani 1 1 d .
N3 N 1.0657(15) 0.5617(16) 0.9161(17) 0.028(4) Uani 1 1 d .
C12 C 1.1494(18) 0.6410(18) 0.625(2) 0.024(4) Uani 1 1 d .
H12A H 1.1307 0.6324 0.5206 0.029 Uiso 1 1 calc R
H12B H 1.2363 0.7050 0.6365 0.029 Uiso 1 1 calc R
C3 C 0.2910(15) -0.0417(17) 0.5325(17) 0.017(3) Uani 1 1 d .
H3A H 0.2453 -0.0926 0.6162 0.020 Uiso 1 1 calc R
H3B H 0.3058 -0.0932 0.4642 0.020 Uiso 1 1 calc R
C9 C 0.9378(19) 0.5931(18) 0.654(2) 0.029(4) Uani 1 1 d .
H9A H 0.9313 0.5942 0.5479 0.035 Uiso 1 1 calc R
H9B H 0.8839 0.6215 0.6952 0.035 Uiso 1 1 calc R
C10 C 1.0153(18) 0.4203(18) 0.634(2) 0.024(4) Uani 1 1 d .
H10A H 1.0092 0.3428 0.6675 0.029 Uiso 1 1 calc R
H10B H 1.0100 0.4182 0.5282 0.029 Uiso 1 1 calc R
C5 C -0.0097(18) -0.096(2) 0.279(2) 0.027(4) Uani 1 1 d .
H5 H -0.0133 -0.0234 0.2964 0.032 Uiso 1 1 calc R
C6 C -0.099(2) -0.187(2) 0.191(2) 0.030(4) Uani 1 1 d .
H6 H -0.1584 -0.1771 0.1403 0.036 Uiso 1 1 calc R
C7 C -0.092(2) -0.297(2) 0.182(2) 0.035(5) Uani 1 1 d .
H7 H -0.1523 -0.3662 0.1313 0.042 Uiso 1 1 calc R
C14 C 1.0852(18) 0.6835(17) 0.854(2) 0.025(4) Uani 1 1 d .
H14A H 1.0260 0.7029 0.8999 0.030 Uiso 1 1 calc R
H14B H 1.1686 0.7495 0.8797 0.030 Uiso 1 1 calc R
C11 C 0.9364(17) 0.4652(19) 0.908(2) 0.023(4) Uani 1 1 d U
H11A H 0.8856 0.4909 0.9629 0.028 Uiso 1 1 calc R
H11B H 0.9260 0.3891 0.9522 0.028 Uiso 1 1 calc R
C1 C 0.5123(16) 0.1525(15) 0.6169(18) 0.018(3) Uani 1 1 d U
C4 C 0.0854(14) -0.1083(17) 0.3443(19) 0.017(3) Uani 1 1 d U

loop_
_atom_site_aniso_label
_atom_site_aniso_U_11
_atom_site_aniso_U_22
_atom_site_aniso_U_33
_atom_site_aniso_U_23
_atom_site_aniso_U_13
_atom_site_aniso_U_12
Au1 0.0131(4) 0.0144(4) 0.0174(4) -0.0014(2) -0.0018(2) 0.0050(3)
S2 0.022(2) 0.016(2) 0.040(3) -0.0044(19) -0.011(2) 0.0062(19)
P1 0.013(2) 0.016(2) 0.016(2) 0.0002(16) -0.0024(16) 0.0070(17)
C13 0.014(9) 0.031(11) 0.045(12) 0.011(9) 0.001(8) 0.010(8)
N2 0.012(7) 0.018(8) 0.029(8) 0.000(6) 0.000(6) 0.008(6)
C2 0.021(9) 0.028(10) 0.019(9) -0.010(7) -0.001(7) 0.016(9)
N4 0.029(9) 0.014(7) 0.024(8) 0.006(6) -0.005(7) 0.010(7)
C8 0.025(10) 0.014(9) 0.026(9) -0.010(7) -0.005(7) 0.010(8)
N1 0.017(8) 0.011(7) 0.040(10) -0.001(6) 0.013(7) 0.006(6)
N3 0.019(8) 0.031(9) 0.017(8) -0.005(6) -0.004(6) -0.001(7)
C12 0.019(9) 0.023(9) 0.032(11) 0.006(8) 0.000(8) 0.012(8)
C3 0.010(8) 0.024(9) 0.011(8) 0.001(6) 0.004(6) 0.004(7)
C9 0.025(10) 0.018(9) 0.037(12) -0.008(8) 0.001(8) 0.005(8)
C10 0.019(9) 0.021(9) 0.036(11) 0.001(8) -0.006(8) 0.013(8)
C5 0.020(9) 0.027(11) 0.032(10) -0.002(8) -0.006(8) 0.011(8)
C6 0.026(10) 0.041(12) 0.016(9) -0.003(8) 0.002(7) 0.011(9)
C7 0.025(10) 0.029(11) 0.020(9) -0.007(8) -0.012(8) -0.009(9)
C14 0.016(9) 0.013(9) 0.038(12) -0.008(7) 0.000(8) 0.001(7)
C11 0.009(8) 0.022(9) 0.023(9) 0.010(7) 0.006(6) -0.003(7)
C1 0.015(8) 0.010(7) 0.014(7) -0.011(6) 0.003(6) -0.005(6)
C4 0.001(7) 0.020(9) 0.021(8) -0.001(7) -0.001(6) -0.001(6)

loop_
_atom_type_symbol
_atom_type_description
_atom_type_scat_dispersion_real
_atom_type_scat_dispersion_imag
_atom_type_scat_source
C C 0.0033 0.0016 'International Tables Vol C Tables 4.2.6.8 and 6.1.1.4'
H H 0.0000 0.0000 'International Tables Vol C Tables 4.2.6.8 and 6.1.1.4'
N N 0.0061 0.0033 'International Tables Vol C Tables 4.2.6.8 and 6.1.1.4'
P P 0.1023 0.0942 'International Tables Vol C Tables 4.2.6.8 and 6.1.1.4'
S S 0.1246 0.1234 'International Tables Vol C Tables 4.2.6.8 and 6.1.1.4'
Au Au -2.0133 8.8022 'International Tables Vol C Tables 4.2.6.8 and 6.1.1.4'

loop_
_geom_angle_atom_site_label_1
_geom_angle_atom_site_label_2
_geom_angle_atom_site_label_3
_geom_angle
_geom_angle_site_symmetry_1
_geom_angle_site_symmetry_3
C1 Au1 P1 176.9(5) . .
C1 Au1 Au1 92.6(5) . 3_665
P1 Au1 Au1 89.59(11) . 3_665
C1 Au1 Au1 89.9(5) . 2_654
P1 Au1 Au1 89.74(11) . 2_654
Au1 Au1 Au1 142.67(4) 3_665 2_654
C4 S2 C3 102.4(8) . .
C9 P1 C11 99.4(10) . .
C9 P1 C10 96.9(9) . .
C11 P1 C10 98.6(9) . .
C9 P1 Au1 118.7(7) . .
C11 P1 Au1 118.7(6) . .
C10 P1 Au1 120.0(6) . .
N2 C13 N3 112.1(15) . .
C10 N2 C12 111.5(15) . .
C10 N2 C13 112.3(17) . .
C12 N2 C13 111.0(17) . .
C1 C2 C3 177.2(19) . .
C4 N4 C8 115.5(16) . .
N4 C8 C7 126.0(17) . .
C14 N1 C12 110.8(16) . .
C14 N1 C9 111.1(16) . .
C12 N1 C9 107.0(15) . .
C11 N3 C13 113.0(17) . .
C11 N3 C14 111.3(16) . .
C13 N3 C14 108.5(15) . .
N2 C12 N1 113.8(16) . .
C2 C3 S2 106.6(13) . .
N1 C9 P1 113.1(14) . .
N2 C10 P1 110.3(14) . .
C6 C5 C4 122(2) . .
C5 C6 C7 114.8(19) . .
C6 C7 C8 118.0(17) . .
N1 C14 N3 113.9(14) . .
N3 C11 P1 110.3(12) . .
C2 C1 Au1 175.0(15) . .
N4 C4 C5 123.5(17) . .
N4 C4 S2 119.3(13) . .
C5 C4 S2 117.1(15) . .

loop_
_geom_bond_atom_site_label_1
_geom_bond_atom_site_label_2
_geom_bond_distance
_geom_bond_site_symmetry_2
Au1 C1 1.970(17) .
Au1 P1 2.272(4) .
Au1 Au1 3.2680(16) 3_665
Au1 Au1 3.2680(16) 2_654
S2 C4 1.782(18) .
S2 C3 1.845(17) .
P1 C9 1.80(2) .
P1 C11 1.87(2) .
P1 C10 1.87(2) .
C13 N2 1.47(3) .
C13 N3 1.47(3) .
N2 C10 1.44(2) .
N2 C12 1.45(2) .
C2 C1 1.24(3) .
C2 C3 1.46(3) .
N4 C4 1.30(3) .
N4 C8 1.32(2) .
C8 C7 1.41(3) .
N1 C14 1.43(3) .
N1 C12 1.47(3) .
N1 C9 1.50(3) .
N3 C11 1.44(2) .
N3 C14 1.51(3) .
C5 C6 1.38(3) .
C5 C4 1.39(2) .
C6 C7 1.40(3) .
